data_7713131
loop_
_publ_author_name
'Th&#xe9;ron, Benjamin'
'Vaillant-Coindard, Valentin'
'Balan, C&#xe9;dric'
'Rousselin, Yoann'
'Bayardon, J&#xe9;r&#xf4;me'
'Malacea-Kabbara, Raluca'
'Le Gendre, Pierre'

_publ_section_title
;
 Al and Zn phenoxy-amidine complexes for lactide ROP catalysis.
;
_journal_name_full 'Dalton transactions (Cambridge, England : 2003)'
_journal_paper_doi 10.1039/d3dt01216f
_journal_year 2023
_chemical_formula_moiety 'C16 H18 N2 O'
_chemical_formula_sum 'C16 H18 N2 O'
_chemical_formula_weight 254.32
_space_group_crystal_system orthorhombic
_space_group_IT_number 56
_space_group_name_Hall '-P 2ab 2ac'
_space_group_name_H-M_alt 'P c c n'
_atom_sites_solution_hydrogens geom
_atom_sites_solution_primary dual
_audit_creation_date 2022-06-14
_audit_creation_method
;
Olex2 1.5
(compiled 2022.04.07 svn.rca3783a0 for OlexSys, GUI svn.r6498)
;
_audit_update_record
;
2022-06-27 deposited with the CCDC.	2023-05-17 downloaded from the CCDC.
;
_cell_angle_alpha 90
_cell_angle_beta 90
_cell_angle_gamma 90
_cell_formula_units_Z 8
_cell_length_a 16.7113(6)
_cell_length_b 10.8251(4)
_cell_length_c 15.6437(6)
_cell_measurement_reflns_used 8989
_cell_measurement_temperature 110.0(1)
_cell_measurement_theta_max 26.51
_cell_measurement_theta_min 2.24
_cell_volume 2829.97(18)
_computing_cell_refinement 'SAINT V8.40B (Bruker, 2016)'
_computing_data_collection 'APEX4 (Bruker, 2021)'
_computing_data_reduction 'SAINT V8.40B (Bruker, 2016)'
_computing_molecular_graphics 'Olex2 1.5 (Dolomanov et al., 2009)'
_computing_publication_material 'Olex2 1.5 (Dolomanov et al., 2009)'
_computing_structure_refinement 'SHELXL 2018/3 (Sheldrick, 2015)'
_computing_structure_solution 'SHELXT 2018/2 (Sheldrick, 2018)'
_diffrn_ambient_temperature 110.0(1)
_diffrn_detector 'CCD Plate'
_diffrn_detector_area_resol_mean '512 x 512'
_diffrn_detector_type APEX2
_diffrn_measured_fraction_theta_full 0.999
_diffrn_measured_fraction_theta_max 0.998
_diffrn_measurement_device '\k-geometry diffractometer'
_diffrn_measurement_device_type 'Nonius APEX-II CCD'
_diffrn_measurement_method '\f and \w scans''
_diffrn_radiation_collimation '0.6 mm'
_diffrn_radiation_monochromator graphite
_diffrn_radiation_probe x-ray
_diffrn_radiation_type 'Mo K\a~1~'
_diffrn_radiation_wavelength 0.71073
_diffrn_radiation_xray_symbol K-L~3~
_diffrn_reflns_av_R_equivalents 0.0548
_diffrn_reflns_av_unetI/netI 0.0263
_diffrn_reflns_Laue_measured_fraction_full 0.999
_diffrn_reflns_Laue_measured_fraction_max 0.998
_diffrn_reflns_limit_h_max 21
_diffrn_reflns_limit_h_min -21
_diffrn_reflns_limit_k_max 13
_diffrn_reflns_limit_k_min -14
_diffrn_reflns_limit_l_max 20
_diffrn_reflns_limit_l_min -15
_diffrn_reflns_number 50670
_diffrn_reflns_point_group_measured_fraction_full 0.999
_diffrn_reflns_point_group_measured_fraction_max 0.998
_diffrn_reflns_theta_full 25.242
_diffrn_reflns_theta_max 27.511
_diffrn_reflns_theta_min 2.592
_diffrn_source 'X-ray tube'
_diffrn_source_current 5.0
_diffrn_source_power 0.1
_diffrn_source_target Mo
_diffrn_source_type 'Siemens KFF Mo 2K-180'
_diffrn_source_voltage 20.0
_diffrn_standards_number 0
_exptl_absorpt_coefficient_mu 0.075
_exptl_absorpt_correction_T_max 0.9705
_exptl_absorpt_correction_T_min 0.9108
_exptl_absorpt_correction_type multi-scan
_exptl_absorpt_process_details
;
SADABS-2016/2 (Bruker,2016) was used for absorption correction.
wR2(int) was 0.0568 before and 0.0538 after correction.
The Ratio of minimum to maximum transmission is 0.9385.
The \l/2 correction factor is Not present.
;
_exptl_crystal_colour 'clear light colourless'
_exptl_crystal_colour_lustre clear
_exptl_crystal_colour_modifier light
_exptl_crystal_colour_primary colourless
_exptl_crystal_density_diffrn 1.194
_exptl_crystal_description block
_exptl_crystal_F_000 1088
_exptl_crystal_recrystallization_method
'The material was recrystallised from a mixture of DCM and pentane  by slow evaporation'
_exptl_crystal_size_max 0.326
_exptl_crystal_size_mid 0.246
_exptl_crystal_size_min 0.191
_refine_diff_density_max 0.242
_refine_diff_density_min -0.242
_refine_diff_density_rms 0.049
_refine_ls_extinction_method none
_refine_ls_goodness_of_fit_ref 1.056
_refine_ls_hydrogen_treatment constr
_refine_ls_matrix_type full
_refine_ls_number_parameters 176
_refine_ls_number_reflns 3246
_refine_ls_number_restraints 0
_refine_ls_restrained_S_all 1.056
_refine_ls_R_factor_all 0.0662
_refine_ls_R_factor_gt 0.0396
_refine_ls_shift/su_max 0.000
_refine_ls_shift/su_mean 0.000
_refine_ls_structure_factor_coef Fsqd
_refine_ls_weighting_details 'w=1/[\s^2^(Fo^2^)+(0.0374P)^2^+1.4267P] where P=(Fo^2^+2Fc^2^)/3'
_refine_ls_weighting_scheme calc
_refine_ls_wR_factor_gt 0.0867
_refine_ls_wR_factor_ref 0.1016
_reflns_Friedel_coverage 0.000
_reflns_number_gt 2378
_reflns_number_total 3246
_reflns_threshold_expression 'I > 2\s(I)'
_cod_data_source_file d3dt01216f2.cif
_cod_data_source_block compound_L3H
_cod_database_code 7713131
_shelx_shelxl_version_number 2018/3
_shelx_space_group_comment
;
The symmetry employed for this shelxl refinement is uniquely defined
by the following loop, which should always be used as a source of
symmetry information in preference to the above space-group names.
They are only intended as comments.
;
_shelx_estimated_absorpt_t_max 0.986
_shelx_estimated_absorpt_t_min 0.976
_olex2_refinement_description
;
1. Fixed Uiso
 At 1.2 times of:
  All C(H) groups
 At 1.5 times of:
  All C(H,H,H) groups, All O(H) groups
2.a Aromatic/amide H refined with riding coordinates:
 C6(H6), C3(H3), C6'(H6'), C3'(H3'), C5(H5), C4(H4), C4'(H4'), C5'(H5')
2.b Idealised Me refined as rotating group:
 C9(H9A,H9B,H9C), C7'(H7'A,H7'B,H7'C), C8(H8A,H8B,H8C)
2.c Idealised tetrahedral OH refined as rotating group:
 O1(H1)
;
_olex2_diffrn_ambient_temperature_device 'Oxford Cryosystems'
_olex2_exptl_crystal_mounting_method 'The crystal was mounted on a MITIGEN holder oil'
_olex2_submission_special_instructions 'No special instructions were received'

loop_
_space_group_symop_operation_xyz
'x, y, z'
'-x+1/2, -y+1/2, z'
'-x, y+1/2, -z+1/2'
'x+1/2, -y, -z+1/2'
'-x, -y, -z'
'x-1/2, y-1/2, -z'
'x, -y-1/2, z-1/2'
'-x-1/2, y, z-1/2'

loop_
_atom_site_label
_atom_site_type_symbol
_atom_site_fract_x
_atom_site_fract_y
_atom_site_fract_z
_atom_site_U_iso_or_equiv
_atom_site_adp_type
_atom_site_occupancy
_atom_site_site_symmetry_order
_atom_site_calc_flag
_atom_site_refinement_flags_posn
_atom_site_refinement_flags_adp
_atom_site_refinement_flags_occupancy
_atom_site_disorder_assembly
_atom_site_disorder_group
O1 O 0.80032(6) 0.61357(9) 0.63569(6) 0.0202(2) Uani 1 1 d . . . . .
H1 H 0.793434 0.669961 0.671834 0.030 Uiso 1 1 calc R U . . .
N1 N 0.66105(6) 0.67792(10) 0.72736(7) 0.0155(2) Uani 1 1 d . . . . .
N2 N 0.62633(7) 0.74385(11) 0.86212(7) 0.0191(3) Uani 1 1 d . . . . .
C7 C 0.63292(8) 0.65267(12) 0.80311(8) 0.0156(3) Uani 1 1 d . . . . .
C1 C 0.65795(8) 0.58662(12) 0.66216(8) 0.0153(3) Uani 1 1 d . . . . .
C2 C 0.72884(8) 0.55913(13) 0.61773(8) 0.0163(3) Uani 1 1 d . . . . .
C1' C 0.60617(8) 0.52581(13) 0.82929(8) 0.0172(3) Uani 1 1 d . . . . .
C6 C 0.58776(8) 0.52633(13) 0.63756(9) 0.0194(3) Uani 1 1 d . . . . .
H6 H 0.538973 0.546018 0.665596 0.023 Uiso 1 1 calc R U . . .
C2' C 0.52627(8) 0.50227(13) 0.85156(8) 0.0198(3) Uani 1 1 d . . . . .
C3 C 0.72872(9) 0.46999(13) 0.55380(9) 0.0224(3) Uani 1 1 d . . . . .
H3 H 0.777044 0.450715 0.524719 0.027 Uiso 1 1 calc R U . . .
C6' C 0.66150(9) 0.42933(13) 0.82607(9) 0.0205(3) Uani 1 1 d . . . . .
H6' H 0.715206 0.445749 0.809738 0.025 Uiso 1 1 calc R U . . .
C3' C 0.50471(9) 0.38058(14) 0.87088(9) 0.0237(3) Uani 1 1 d . . . . .
H3' H 0.450744 0.362462 0.885268 0.028 Uiso 1 1 calc R U . . .
C5 C 0.58770(9) 0.43840(14) 0.57316(9) 0.0249(3) Uani 1 1 d . . . . .
H5 H 0.539298 0.398536 0.557235 0.030 Uiso 1 1 calc R U . . .
C4 C 0.65873(9) 0.40901(14) 0.53213(9) 0.0270(3) Uani 1 1 d . . . . .
H4 H 0.659396 0.347031 0.489141 0.032 Uiso 1 1 calc R U . . .
C4' C 0.56030(9) 0.28632(14) 0.86945(9) 0.0263(3) Uani 1 1 d . . . . .
H4' H 0.544612 0.204753 0.884320 0.032 Uiso 1 1 calc R U . . .
C5' C 0.63882(9) 0.31005(14) 0.84644(9) 0.0252(3) Uani 1 1 d . . . . .
H5' H 0.676845 0.244861 0.844658 0.030 Uiso 1 1 calc R U . . .
C9 C 0.62603(9) 0.72028(14) 0.95392(9) 0.0250(3) Uani 1 1 d . . . . .
H9A H 0.615181 0.632590 0.964305 0.037 Uiso 1 1 calc R U . . .
H9B H 0.584387 0.770445 0.981133 0.037 Uiso 1 1 calc R U . . .
H9C H 0.678313 0.741978 0.977990 0.037 Uiso 1 1 calc R U . . .
C7' C 0.46329(9) 0.60182(15) 0.85358(10) 0.0286(4) Uani 1 1 d . . . . .
H7'A H 0.464053 0.642800 0.909434 0.043 Uiso 1 1 calc R U . . .
H7'B H 0.410515 0.564854 0.843974 0.043 Uiso 1 1 calc R U . . .
H7'C H 0.474324 0.662556 0.808648 0.043 Uiso 1 1 calc R U . . .
C8 C 0.64198(9) 0.87091(13) 0.83727(9) 0.0249(3) Uani 1 1 d . . . . .
H8A H 0.699647 0.882594 0.829255 0.037 Uiso 1 1 calc R U . . .
H8B H 0.622826 0.926739 0.882146 0.037 Uiso 1 1 calc R U . . .
H8C H 0.614023 0.889103 0.783665 0.037 Uiso 1 1 calc R U . . .

loop_
_atom_site_aniso_label
_atom_site_aniso_U_11
_atom_site_aniso_U_22
_atom_site_aniso_U_33
_atom_site_aniso_U_23
_atom_site_aniso_U_13
_atom_site_aniso_U_12
O1 0.0179(5) 0.0232(5) 0.0195(5) -0.0080(4) 0.0024(4) -0.0029(4)
N1 0.0159(5) 0.0155(6) 0.0151(5) 0.0001(4) 0.0016(4) -0.0009(5)
N2 0.0227(6) 0.0197(6) 0.0148(5) -0.0001(5) 0.0032(5) -0.0025(5)
C7 0.0122(6) 0.0181(7) 0.0164(6) 0.0017(5) -0.0001(5) -0.0003(5)
C1 0.0194(7) 0.0135(7) 0.0129(6) 0.0029(5) -0.0009(5) -0.0010(5)
C2 0.0185(7) 0.0166(7) 0.0139(6) 0.0015(5) -0.0018(5) -0.0030(5)
C1' 0.0197(7) 0.0200(7) 0.0121(6) 0.0033(5) -0.0005(5) -0.0034(6)
C6 0.0179(7) 0.0206(7) 0.0198(7) 0.0030(6) -0.0013(5) -0.0010(6)
C2' 0.0195(7) 0.0252(8) 0.0148(6) 0.0029(6) -0.0001(5) -0.0030(6)
C3 0.0247(8) 0.0245(8) 0.0182(7) -0.0039(6) 0.0016(5) 0.0000(6)
C6' 0.0180(7) 0.0227(8) 0.0207(7) 0.0047(6) -0.0009(5) -0.0021(6)
C3' 0.0201(7) 0.0312(8) 0.0199(7) 0.0072(6) -0.0004(5) -0.0077(6)
C5 0.0255(8) 0.0247(8) 0.0244(7) -0.0005(6) -0.0079(6) -0.0078(6)
C4 0.0353(9) 0.0239(8) 0.0217(7) -0.0091(6) -0.0041(6) -0.0039(7)
C4' 0.0292(8) 0.0223(8) 0.0274(8) 0.0106(6) -0.0059(6) -0.0091(6)
C5' 0.0241(8) 0.0214(8) 0.0300(8) 0.0065(6) -0.0044(6) -0.0001(6)
C9 0.0298(8) 0.0308(9) 0.0143(6) -0.0005(6) 0.0019(6) -0.0008(7)
C7' 0.0190(8) 0.0328(9) 0.0340(8) 0.0026(7) 0.0034(6) -0.0017(6)
C8 0.0326(9) 0.0202(8) 0.0220(7) -0.0031(6) 0.0070(6) -0.0025(6)

loop_
_atom_type_symbol
_atom_type_description
_atom_type_scat_dispersion_real
_atom_type_scat_dispersion_imag
_atom_type_scat_source
C C 0.0033 0.0016 'International Tables Vol C Tables 4.2.6.8 and 6.1.1.4'
H H 0.0000 0.0000 'International Tables Vol C Tables 4.2.6.8 and 6.1.1.4'
N N 0.0061 0.0033 'International Tables Vol C Tables 4.2.6.8 and 6.1.1.4'
O O 0.0106 0.0060 'International Tables Vol C Tables 4.2.6.8 and 6.1.1.4'

loop_
_geom_angle_atom_site_label_1
_geom_angle_atom_site_label_2
_geom_angle_atom_site_label_3
_geom_angle
_geom_angle_site_symmetry_1
_geom_angle_site_symmetry_3
_geom_angle_publ_flag
C2 O1 H1 109.5 . . ?
C7 N1 C1 119.56(11) . . ?
C7 N2 C9 122.91(12) . . ?
C7 N2 C8 119.49(11) . . ?
C8 N2 C9 115.44(12) . . ?
N1 C7 N2 119.70(12) . . ?
N1 C7 C1' 123.17(12) . . ?
N2 C7 C1' 117.13(11) . . ?
C2 C1 N1 118.13(12) . . ?
C6 C1 N1 123.60(12) . . ?
C6 C1 C2 118.22(12) . . ?
O1 C2 C1 123.09(12) . . ?
O1 C2 C3 116.77(12) . . ?
C3 C2 C1 120.12(12) . . ?
C2' C1' C7 121.14(12) . . ?
C6' C1' C7 118.52(12) . . ?
C6' C1' C2' 120.22(13) . . ?
C1 C6 H6 119.3 . . ?
C5 C6 C1 121.46(13) . . ?
C5 C6 H6 119.3 . . ?
C1' C2' C7' 122.68(13) . . ?
C3' C2' C1' 118.02(13) . . ?
C3' C2' C7' 119.29(13) . . ?
C2 C3 H3 119.7 . . ?
C4 C3 C2 120.54(13) . . ?
C4 C3 H3 119.7 . . ?
C1' C6' H6' 119.7 . . ?
C5' C6' C1' 120.59(13) . . ?
C5' C6' H6' 119.7 . . ?
C2' C3' H3' 119.4 . . ?
C4' C3' C2' 121.30(13) . . ?
C4' C3' H3' 119.4 . . ?
C6 C5 H5 120.2 . . ?
C6 C5 C4 119.57(13) . . ?
C4 C5 H5 120.2 . . ?
C3 C4 C5 120.02(13) . . ?
C3 C4 H4 120.0 . . ?
C5 C4 H4 120.0 . . ?
C3' C4' H4' 119.8 . . ?
C3' C4' C5' 120.32(14) . . ?
C5' C4' H4' 119.8 . . ?
C6' C5' C4' 119.52(14) . . ?
C6' C5' H5' 120.2 . . ?
C4' C5' H5' 120.2 . . ?
N2 C9 H9A 109.5 . . ?
N2 C9 H9B 109.5 . . ?
N2 C9 H9C 109.5 . . ?
H9A C9 H9B 109.5 . . ?
H9A C9 H9C 109.5 . . ?
H9B C9 H9C 109.5 . . ?
C2' C7' H7'A 109.5 . . ?
C2' C7' H7'B 109.5 . . ?
C2' C7' H7'C 109.5 . . ?
H7'A C7' H7'B 109.5 . . ?
H7'A C7' H7'C 109.5 . . ?
H7'B C7' H7'C 109.5 . . ?
N2 C8 H8A 109.5 . . ?
N2 C8 H8B 109.5 . . ?
N2 C8 H8C 109.5 . . ?
H8A C8 H8B 109.5 . . ?
H8A C8 H8C 109.5 . . ?
H8B C8 H8C 109.5 . . ?

loop_
_geom_bond_atom_site_label_1
_geom_bond_atom_site_label_2
_geom_bond_distance
_geom_bond_site_symmetry_2
_geom_bond_publ_flag
O1 H1 0.8400 . ?
O1 C2 1.3613(16) . ?
N1 C7 1.3039(16) . ?
N1 C1 1.4212(16) . ?
N2 C7 1.3559(17) . ?
N2 C9 1.4585(17) . ?
N2 C8 1.4531(18) . ?
C7 C1' 1.5012(18) . ?
C1 C2 1.4054(18) . ?
C1 C6 1.3963(19) . ?
C2 C3 1.3897(19) . ?
C1' C2' 1.4034(19) . ?
C1' C6' 1.396(2) . ?
C6 H6 0.9500 . ?
C6 C5 1.386(2) . ?
C2' C3' 1.399(2) . ?
C2' C7' 1.507(2) . ?
C3 H3 0.9500 . ?
C3 C4 1.385(2) . ?
C6' H6' 0.9500 . ?
C6' C5' 1.383(2) . ?
C3' H3' 0.9500 . ?
C3' C4' 1.380(2) . ?
C5 H5 0.9500 . ?
C5 C4 1.386(2) . ?
C4 H4 0.9500 . ?
C4' H4' 0.9500 . ?
C4' C5' 1.385(2) . ?
C5' H5' 0.9500 . ?
C9 H9A 0.9800 . ?
C9 H9B 0.9800 . ?
C9 H9C 0.9800 . ?
C7' H7'A 0.9800 . ?
C7' H7'B 0.9800 . ?
C7' H7'C 0.9800 . ?
C8 H8A 0.9800 . ?
C8 H8B 0.9800 . ?
C8 H8C 0.9800 . ?

loop_
_geom_hbond_atom_site_label_D
_geom_hbond_atom_site_label_H
_geom_hbond_atom_site_label_A
_geom_hbond_distance_DH
_geom_hbond_distance_HA
_geom_hbond_distance_DA
_geom_hbond_angle_DHA
_geom_hbond_site_symmetry_A
_geom_hbond_publ_flag
O1 H1 N1 0.84 2.01 2.7509(14) 146.5 2_665 yes

loop_
_geom_torsion_atom_site_label_1
_geom_torsion_atom_site_label_2
_geom_torsion_atom_site_label_3
_geom_torsion_atom_site_label_4
_geom_torsion
_geom_torsion_site_symmetry_1
_geom_torsion_site_symmetry_2
_geom_torsion_site_symmetry_3
_geom_torsion_site_symmetry_4
_geom_torsion_publ_flag
O1 C2 C3 C4 179.27(13) . . . . ?
N1 C7 C1' C2' -116.88(15) . . . . ?
N1 C7 C1' C6' 59.25(18) . . . . ?
N1 C1 C2 O1 1.66(19) . . . . ?
N1 C1 C2 C3 179.63(12) . . . . ?
N1 C1 C6 C5 179.57(13) . . . . ?
N2 C7 C1' C2' 62.65(17) . . . . ?
N2 C7 C1' C6' -121.21(13) . . . . ?
C7 N1 C1 C2 -128.40(13) . . . . ?
C7 N1 C1 C6 54.23(18) . . . . ?
C7 C1' C2' C3' 176.65(12) . . . . ?
C7 C1' C2' C7' -2.1(2) . . . . ?
C7 C1' C6' C5' -177.52(13) . . . . ?
C1 N1 C7 N2 -171.60(11) . . . . ?
C1 N1 C7 C1' 7.93(19) . . . . ?
C1 C2 C3 C4 1.2(2) . . . . ?
C1 C6 C5 C4 0.2(2) . . . . ?
C2 C1 C6 C5 2.2(2) . . . . ?
C2 C3 C4 C5 1.3(2) . . . . ?
C1' C2' C3' C4' 0.9(2) . . . . ?
C1' C6' C5' C4' 0.6(2) . . . . ?
C6 C1 C2 O1 179.17(12) . . . . ?
C6 C1 C2 C3 -2.86(19) . . . . ?
C6 C5 C4 C3 -1.9(2) . . . . ?
C2' C1' C6' C5' -1.4(2) . . . . ?
C2' C3' C4' C5' -1.7(2) . . . . ?
C6' C1' C2' C3' 0.58(19) . . . . ?
C6' C1' C2' C7' -178.12(13) . . . . ?
C3' C4' C5' C6' 0.9(2) . . . . ?
C9 N2 C7 N1 -155.50(13) . . . . ?
C9 N2 C7 C1' 24.95(18) . . . . ?
C7' C2' C3' C4' 179.70(13) . . . . ?
C8 N2 C7 N1 7.04(19) . . . . ?
C8 N2 C7 C1' -172.51(12) . . . . ?
